data_1535788
loop_
_publ_author_name
'Tursina, A.I.'
'Trunov, V.K.'
'Efremov, V.A.'
'Gasanov, Yu.M.'

_publ_section_title
;
 Crystal structure of Rb3 Na3 Sc2 (Mo O4)6
;
_journal_name_full Kristallografiya
_journal_page_first 625
_journal_page_last 629
_journal_volume 35
_journal_year 1990
_chemical_formula_sum 'Mo6 Na3 O24 Rb3 Sc2'
_chemical_name_systematic 'Rb3 Na3 Sc2 (Mo O4)6'
_space_group_IT_number 54
_symmetry_space_group_name_Hall '-P 2a 2ac'
_symmetry_space_group_name_H-M 'P c c a'
_cell_angle_alpha 90
_cell_angle_beta 90
_cell_angle_gamma 90
_cell_formula_units_Z 4
_cell_length_a 10.795
_cell_length_b 12.497
_cell_length_c 18.652
_cell_volume 2516.250
_citation_journal_id_ASTM KRISAJ
_cod_data_source_file Tursina_KRISAJ_1990_994.cif
_cod_data_source_block Mo6Na3O24Rb3Sc2
_cod_original_cell_volume 2516.25
_cod_database_code 1535788

loop_
_symmetry_equiv_pos_as_xyz
x,y,z
-x+1/2,-y,z
x+1/2,-y,-z+1/2
-x,y,-z+1/2
-x,-y,-z
x-1/2,y,-z
-x-1/2,y,z-1/2
x,-y,z-1/2

loop_
_atom_site_label
_atom_site_type_symbol
_atom_site_fract_x
_atom_site_fract_y
_atom_site_fract_z
_atom_site_occupancy
_atom_site_U_iso_or_equiv
Rb2 Rb+1 0.7793 0.6577 0.5376 1 0.0
O7 O-2 0.48 0.835 0.484 1 0.0
O1 O-2 0.336 0.892 0.2954 1 0.0
O5 O-2 0.552 0.766 0.347 1 0.0
Mo3 Mo+6 0.4533 0.4694 0.12034 1 0.0
O4 O-2 0.276 0.667 0.2867 1 0.0
O6 O-2 0.552 0.987 0.3816 1 0.0
O9 O-2 0.4 0.551 0.0537 1 0.0
Sc2 Sc+3 0.5717 0.1636 0.3995 0.5 0.0
O12 O-2 0.615 0.486 0.1309 1 0.0
Na1 Na+1 0.5717 0.1636 0.3995 0.5 0.0
O2 O-2 0.127 0.818 0.3644 1 0.0
Na2 Na+1 0.5 0.673 0.25 1 0.0
Sc1 Sc+3 0.25 0.5 0.285 1 0.0
Mo1 Mo+6 0.2175 0.803 0.28713 1 0.0
Na3 Na+1 0.5 0.008 0.75 1 0.0
Rb1 Rb+1 0.75 0 0.5655 1 0.0
O8 O-2 0.737 0.849 0.4418 1 0.0
Mo2 Mo+6 0.581 0.8591 0.4129 1 0.0
O10 O-2 0.418 0.336 0.0962 1 0.0
O3 O-2 0.124 0.835 0.2133 1 0.0
O11 O-2 0.386 0.507 0.2032 1 0.0
